data_7120364
loop_
_publ_author_name
'Pittala, Narsimhulu'
'Th\'etiot, Franck'
'Charles, Catherine'
'Triki, Smail'
'Boukheddaden, Kamel'
'Chastanet, Guillaume'
'Marchivie, Mathieu'

_publ_section_title
;
 Unprecedented trinuclear FeII triazole-based complex exhibiting a
 concerted and complete sharp spin transition above room temperature
;
_journal_name_full 'Chem. Commun.'
_journal_paper_doi 10.1039/C7CC04112H
_journal_year 2017
_chemical_formula_moiety 'C108 H84 Fe3 N42 S6'
_chemical_formula_sum 'C108 H84 Fe3 N42 S6'
_chemical_formula_weight 2330.08
_chemical_name_systematic
;
 ?
;
_space_group_crystal_system trigonal
_space_group_IT_number 148
_space_group_name_Hall '-R 3'
_space_group_name_H-M_alt 'R -3'
_symmetry_space_group_name_Hall '-R 3'
_symmetry_space_group_name_H-M 'R -3 :H'
_atom_sites_solution_hydrogens geom
_atom_sites_solution_primary direct
_audit_creation_date 2017-06-28
_audit_creation_method
;
Olex2 1.2
(compiled Mar 28 2017 19:26:29 for OlexSys, GUI svn.r5337)
;
_audit_update_record
;
2017-06-28 deposited with the CCDC.
2017-06-30 downloaded from the CCDC.
;
_cell_angle_alpha 90
_cell_angle_beta 90
_cell_angle_gamma 120
_cell_formula_units_Z 3
_cell_length_a 25.940(4)
_cell_length_b 25.940(4)
_cell_length_c 14.801(3)
_cell_measurement_reflns_used 760
_cell_measurement_temperature 325(2)
_cell_measurement_theta_max 18.00
_cell_measurement_theta_min 2.72
_cell_volume 8625(3)
_computing_molecular_graphics 'Olex2 (Dolomanov et al., 2009)'
_computing_publication_material 'Olex2 (Dolomanov et al., 2009)'
_computing_structure_refinement 'ShelXL (Sheldrick, 2015)'
_computing_structure_solution 'ShelXT (Sheldrick, 2015)'
_diffrn_ambient_temperature 325.11
_diffrn_detector_area_resol_mean 8
_diffrn_measured_fraction_theta_full 0.825
_diffrn_measured_fraction_theta_max 0.900
_diffrn_measurement_device_type 'Bruker APEX-II CCD'
_diffrn_measurement_method '\f and \w scans'
_diffrn_radiation_monochromator graphite
_diffrn_radiation_type MoK\a
_diffrn_radiation_wavelength 0.71073
_diffrn_reflns_av_R_equivalents 0.0963
_diffrn_reflns_av_unetI/netI 0.2746
_diffrn_reflns_Laue_measured_fraction_full 0.825
_diffrn_reflns_Laue_measured_fraction_max 0.900
_diffrn_reflns_limit_h_max 21
_diffrn_reflns_limit_h_min -31
_diffrn_reflns_limit_k_max 29
_diffrn_reflns_limit_k_min -23
_diffrn_reflns_limit_l_max 12
_diffrn_reflns_limit_l_min -17
_diffrn_reflns_number 6407
_diffrn_reflns_point_group_measured_fraction_full 0.825
_diffrn_reflns_point_group_measured_fraction_max 0.900
_diffrn_reflns_theta_full 26.000
_diffrn_reflns_theta_max 25.242
_diffrn_reflns_theta_min 2.766
_diffrn_source 'sealed tube'
_diffrn_standards_number 0
_exptl_absorpt_coefficient_mu 0.549
_exptl_absorpt_correction_T_max 0.7453
_exptl_absorpt_correction_T_min 0.6314
_exptl_absorpt_correction_type multi-scan
_exptl_absorpt_process_details
;
SADABS-2012/1 (Bruker,2012) was used for absorption correction.
wR2(int) was 0.0936 before and 0.0593 after correction.
The Ratio of minimum to maximum transmission is 0.8472.
The \l/2 correction factor is 0.0015.
;
_exptl_crystal_density_diffrn 1.346
_exptl_crystal_F_000 3600
_exptl_crystal_size_max 0.25
_exptl_crystal_size_mid 0.02
_exptl_crystal_size_min 0.02
_refine_diff_density_max 0.521
_refine_diff_density_min -0.490
_refine_diff_density_rms 0.073
_refine_ls_extinction_method none
_refine_ls_goodness_of_fit_ref 0.926
_refine_ls_hydrogen_treatment constr
_refine_ls_matrix_type full
_refine_ls_number_parameters 241
_refine_ls_number_reflns 3121
_refine_ls_number_restraints 0
_refine_ls_restrained_S_all 0.926
_refine_ls_R_factor_all 0.2518
_refine_ls_R_factor_gt 0.0576
_refine_ls_shift/su_max 0.000
_refine_ls_shift/su_mean 0.000
_refine_ls_structure_factor_coef Fsqd
_refine_ls_weighting_details 'w=1/[\s^2^(Fo^2^)+(0.0694P)^2^] where P=(Fo^2^+2Fc^2^)/3'
_refine_ls_weighting_scheme calc
_refine_ls_wR_factor_gt 0.1237
_refine_ls_wR_factor_ref 0.1941
_reflns_Friedel_coverage 0.000
_reflns_number_gt 1081
_reflns_number_total 3121
_reflns_threshold_expression 'I > 2\s(I)'
_cod_data_source_file c7cc04112h2.cif
_cod_data_source_block 325K
_cod_database_code 7120364
_shelxl_version_number 2013-4
_shelx_space_group_comment
;
The symmetry employed for this shelxl refinement is uniquely defined
by the following loop, which should always be used as a source of
symmetry information in preference to the above space-group names.
They are only intended as comments.
;
_olex2_refinement_description
;
1. Fixed Uiso
 At 1.2 times of:
  All C(H) groups, All C(H,H) groups
 At 1.5 times of:
  All C(H,H,H) groups
2.a Secondary CH2 refined with riding coordinates:
 C3(H3A,H3B), C17(H17A,H17B)
2.b Aromatic/amide H refined with riding coordinates:
 C1(H1), C2(H2), C5(H5), C6(H6), C7(H7), C8(H8), C9(H9)
2.c Idealised Me refined as rotating group:
 C18(H18A,H18B,H18C)
;

loop_
_space_group_symop_operation_xyz
'x, y, z'
'-y, x-y, z'
'-x+y, -x, z'
'x+2/3, y+1/3, z+1/3'
'-y+2/3, x-y+1/3, z+1/3'
'-x+y+2/3, -x+1/3, z+1/3'
'x+1/3, y+2/3, z+2/3'
'-y+1/3, x-y+2/3, z+2/3'
'-x+y+1/3, -x+2/3, z+2/3'
'-x, -y, -z'
'y, -x+y, -z'
'x-y, x, -z'
'-x+2/3, -y+1/3, -z+1/3'
'y+2/3, -x+y+1/3, -z+1/3'
'x-y+2/3, x+1/3, -z+1/3'
'-x+1/3, -y+2/3, -z+2/3'
'y+1/3, -x+y+2/3, -z+2/3'
'x-y+1/3, x+2/3, -z+2/3'

loop_
_atom_site_label
_atom_site_type_symbol
_atom_site_fract_x
_atom_site_fract_y
_atom_site_fract_z
_atom_site_U_iso_or_equiv
_atom_site_adp_type
_atom_site_occupancy
_atom_site_site_symmetry_order
_atom_site_calc_flag
_atom_site_refinement_flags_posn
_atom_site_refinement_flags_adp
_atom_site_refinement_flags_occupancy
Fe1 Fe 0.3333 0.6667 0.1667 0.0428(7) Uani 1 6 d S T P
Fe2 Fe 0.3333 0.6667 0.42629(11) 0.0456(6) Uani 1 3 d S T P
S1 S 0.57599(11) 0.64346(12) 0.60545(16) 0.0900(9) Uani 1 1 d . . .
N1 N 0.4090(3) 0.7217(3) 0.2490(4) 0.0493(16) Uani 1 1 d . . .
N2 N 0.4090(3) 0.7208(3) 0.3431(3) 0.0449(15) Uani 1 1 d . . .
N3 N 0.4971(3) 0.7899(3) 0.2969(4) 0.0570(18) Uani 1 1 d . . .
N4 N 0.3902(3) 0.6472(3) 0.5028(4) 0.0574(18) Uani 1 1 d . . .
N5 N 0.4557(4) 0.6170(5) 0.7526(5) 0.123(4) Uani 1 1 d . . .
N6 N 0.4393(4) 0.5996(4) 0.3256(5) 0.112(3) Uani 1 1 d . . .
N7 N 0.6256(5) 0.6684(5) 0.3652(7) 0.135(4) Uani 1 1 d . . .
C1 C 0.4617(4) 0.7638(4) 0.2237(5) 0.057(2) Uani 1 1 d . . .
H1 H 0.4733 0.7745 0.1641 0.069 Uiso 1 1 calc R . .
C2 C 0.4621(4) 0.7622(4) 0.3670(5) 0.059(2) Uani 1 1 d . . .
H2 H 0.4743 0.7714 0.4268 0.071 Uiso 1 1 calc R . .
C3 C 0.5583(4) 0.8395(4) 0.2969(6) 0.081(3) Uani 1 1 d . . .
H3A H 0.5731 0.8478 0.3585 0.098 Uiso 1 1 calc R . .
H3B H 0.5589 0.8748 0.2735 0.098 Uiso 1 1 calc R . .
C4 C 0.5983(4) 0.8264(5) 0.2409(6) 0.070(2) Uani 1 1 d . . .
C5 C 0.6020(5) 0.7764(6) 0.2528(7) 0.104(3) Uani 1 1 d . . .
H5 H 0.5778 0.7492 0.2964 0.124 Uiso 1 1 calc R . .
C6 C 0.6387(6) 0.7640(6) 0.2052(10) 0.124(4) Uani 1 1 d . . .
H6 H 0.6390 0.7287 0.2150 0.148 Uiso 1 1 calc R . .
C7 C 0.6747(6) 0.8031(8) 0.1436(10) 0.134(5) Uani 1 1 d . . .
H7 H 0.7010 0.7956 0.1112 0.161 Uiso 1 1 calc R . .
C8 C 0.6730(6) 0.8537(7) 0.1284(10) 0.153(6) Uani 1 1 d . . .
H8 H 0.6979 0.8806 0.0851 0.184 Uiso 1 1 calc R . .
C9 C 0.6344(5) 0.8663(4) 0.1767(8) 0.107(3) Uani 1 1 d . . .
H9 H 0.6332 0.9010 0.1655 0.128 Uiso 1 1 calc R . .
C10 C 0.4252(4) 0.6390(3) 0.5365(5) 0.056(2) Uani 1 1 d . . .
C11 C 0.4681(4) 0.6285(3) 0.5805(5) 0.062(2) Uani 1 1 d . . .
C12 C 0.4620(4) 0.6212(4) 0.6767(7) 0.084(3) Uani 1 1 d . . .
C13 C 0.5176(3) 0.6325(3) 0.5346(5) 0.058(2) Uani 1 1 d . . .
C14 C 0.5233(4) 0.6327(4) 0.4411(6) 0.066(2) Uani 1 1 d . . .
C15 C 0.4762(5) 0.6153(4) 0.3787(6) 0.079(3) Uani 1 1 d . . .
C16 C 0.5800(6) 0.6523(5) 0.3985(7) 0.093(3) Uani 1 1 d . . .
C17 C 0.6105(6) 0.6024(6) 0.5636(8) 0.135(4) Uani 1 1 d . . .
H17A H 0.6303 0.6204 0.5071 0.161 Uiso 1 1 calc R . .
H17B H 0.6410 0.6073 0.6063 0.161 Uiso 1 1 calc R . .
C18 C 0.5738(6) 0.5427(6) 0.5492(10) 0.192(7) Uani 1 1 d . . .
H18A H 0.5628 0.5358 0.4865 0.288 Uiso 1 1 calc GR . .
H18B H 0.5387 0.5286 0.5856 0.288 Uiso 1 1 calc GR . .
H18C H 0.5943 0.5217 0.5653 0.288 Uiso 1 1 calc GR . .

loop_
_atom_site_aniso_label
_atom_site_aniso_U_11
_atom_site_aniso_U_22
_atom_site_aniso_U_33
_atom_site_aniso_U_23
_atom_site_aniso_U_13
_atom_site_aniso_U_12
Fe1 0.0506(11) 0.0506(11) 0.0272(14) 0.000 0.000 0.0253(5)
Fe2 0.0508(8) 0.0508(8) 0.0352(11) 0.000 0.000 0.0254(4)
S1 0.093(2) 0.124(2) 0.0748(17) 0.0013(15) -0.0109(14) 0.0710(18)
N1 0.065(5) 0.060(5) 0.029(3) 0.003(3) 0.005(3) 0.035(4)
N2 0.044(4) 0.051(4) 0.030(3) -0.002(3) 0.000(3) 0.016(4)
N3 0.046(4) 0.066(5) 0.042(4) -0.005(4) 0.008(4) 0.015(4)
N4 0.059(5) 0.081(5) 0.041(4) -0.003(3) -0.003(3) 0.041(4)
N5 0.159(8) 0.238(11) 0.047(5) 0.021(6) 0.018(6) 0.155(8)
N6 0.146(8) 0.192(10) 0.048(5) -0.025(5) -0.022(5) 0.122(8)
N7 0.126(9) 0.177(10) 0.120(8) 0.014(7) 0.044(7) 0.090(8)
C1 0.067(6) 0.063(6) 0.033(4) 0.002(4) 0.004(5) 0.026(5)
C2 0.055(6) 0.063(6) 0.041(5) -0.008(4) 0.000(5) 0.017(5)
C3 0.058(6) 0.079(7) 0.080(7) -0.017(5) 0.000(5) 0.014(6)
C4 0.066(7) 0.078(7) 0.056(6) 0.001(5) 0.003(5) 0.028(6)
C5 0.095(9) 0.132(11) 0.094(8) 0.019(7) 0.020(6) 0.064(8)
C6 0.121(11) 0.157(12) 0.128(11) 0.016(9) 0.027(8) 0.096(10)
C7 0.102(10) 0.175(15) 0.118(11) -0.021(11) 0.028(8) 0.064(12)
C8 0.134(12) 0.130(13) 0.166(14) 0.024(11) 0.082(10) 0.044(10)
C9 0.105(9) 0.094(8) 0.102(9) 0.011(7) 0.031(7) 0.034(7)
C10 0.058(6) 0.063(6) 0.041(5) 0.003(4) 0.007(4) 0.026(5)
C11 0.082(7) 0.075(6) 0.039(5) 0.002(4) 0.000(5) 0.047(5)
C12 0.091(7) 0.121(8) 0.072(7) 0.002(6) 0.001(6) 0.077(6)
C13 0.058(6) 0.075(6) 0.047(5) 0.002(4) -0.007(4) 0.038(5)
C14 0.070(7) 0.092(7) 0.049(5) 0.005(5) 0.006(5) 0.049(6)
C15 0.113(9) 0.118(8) 0.043(6) 0.002(6) 0.008(6) 0.086(8)
C16 0.112(10) 0.110(9) 0.077(8) 0.002(6) 0.002(7) 0.070(8)
C17 0.150(11) 0.169(13) 0.126(10) -0.016(9) -0.017(8) 0.111(11)
C18 0.199(15) 0.088(10) 0.26(2) -0.046(11) -0.026(13) 0.053(11)

loop_
_atom_type_symbol
_atom_type_description
_atom_type_scat_dispersion_real
_atom_type_scat_dispersion_imag
_atom_type_scat_source
C C 0.0033 0.0016 'International Tables Vol C Tables 4.2.6.8 and 6.1.1.4'
H H 0.0000 0.0000 'International Tables Vol C Tables 4.2.6.8 and 6.1.1.4'
Fe Fe 0.3463 0.8444 'International Tables Vol C Tables 4.2.6.8 and 6.1.1.4'
N N 0.0061 0.0033 'International Tables Vol C Tables 4.2.6.8 and 6.1.1.4'
S S 0.1246 0.1234 'International Tables Vol C Tables 4.2.6.8 and 6.1.1.4'

loop_
_geom_angle_atom_site_label_1
_geom_angle_atom_site_label_2
_geom_angle_atom_site_label_3
_geom_angle
_geom_angle_site_symmetry_1
_geom_angle_site_symmetry_3
N1 Fe1 N1 180.0 2_665 14_455
N1 Fe1 N1 90.7(2) 13_565 15
N1 Fe1 N1 89.3(2) 13_565 3_565
N1 Fe1 N1 90.7(2) 2_665 .
N1 Fe1 N1 89.3(2) 14_455 3_565
N1 Fe1 N1 89.3(2) 14_455 .
N1 Fe1 N1 90.7(2) 14_455 15
N1 Fe1 N1 89.3(2) 2_665 13_565
N1 Fe1 N1 90.7(2) 2_665 3_565
N1 Fe1 N1 90.7(2) 14_455 13_565
N1 Fe1 N1 90.7(2) . 3_565
N1 Fe1 N1 180.0 . 13_565
N1 Fe1 N1 180.0 15 3_565
N1 Fe1 N1 89.3(2) 2_665 15
N1 Fe1 N1 89.3(2) . 15
N2 Fe2 N2 90.2(2) 2_665 3_565
N2 Fe2 N2 90.2(2) . 3_565
N2 Fe2 N2 90.2(2) 2_665 .
N4 Fe2 N2 86.8(2) 2_665 2_665
N4 Fe2 N2 176.9(2) 3_565 .
N4 Fe2 N2 86.8(2) 3_565 3_565
N4 Fe2 N2 89.0(2) 3_565 2_665
N4 Fe2 N2 86.8(2) . .
N4 Fe2 N2 176.9(2) . 2_665
N4 Fe2 N2 89.0(2) . 3_565
N4 Fe2 N2 89.0(2) 2_665 .
N4 Fe2 N2 176.9(2) 2_665 3_565
N4 Fe2 N4 93.9(2) 2_665 3_565
N4 Fe2 N4 93.9(2) 3_565 .
N4 Fe2 N4 93.9(2) 2_665 .
C13 S1 C17 110.0(5) . .
N2 N1 Fe1 124.5(5) . .
C1 N1 Fe1 128.4(5) . .
C1 N1 N2 106.9(6) . .
N1 N2 Fe2 125.3(5) . .
C2 N2 Fe2 129.0(5) . .
C2 N2 N1 105.5(5) . .
C1 N3 C3 127.2(7) . .
C2 N3 C1 104.1(7) . .
C2 N3 C3 128.6(7) . .
C10 N4 Fe2 172.5(6) . .
N1 C1 N3 110.6(7) . .
N1 C1 H1 124.7 . .
N3 C1 H1 124.7 . .
N2 C2 N3 112.8(7) . .
N2 C2 H2 123.6 . .
N3 C2 H2 123.6 . .
N3 C3 H3A 109.3 . .
N3 C3 H3B 109.3 . .
N3 C3 C4 111.8(7) . .
H3A C3 H3B 107.9 . .
C4 C3 H3A 109.3 . .
C4 C3 H3B 109.3 . .
C5 C4 C3 122.3(9) . .
C5 C4 C9 117.4(10) . .
C9 C4 C3 120.3(11) . .
C4 C5 H5 118.1 . .
C6 C5 C4 123.8(11) . .
C6 C5 H5 118.1 . .
C5 C6 H6 120.5 . .
C7 C6 C5 119.0(13) . .
C7 C6 H6 120.5 . .
C6 C7 H7 120.0 . .
C6 C7 C8 120.0(14) . .
C8 C7 H7 120.0 . .
C7 C8 H8 119.4 . .
C7 C8 C9 121.1(13) . .
C9 C8 H8 119.4 . .
C4 C9 C8 118.6(11) . .
C4 C9 H9 120.7 . .
C8 C9 H9 120.7 . .
N4 C10 C11 178.6(8) . .
C10 C11 C12 115.7(7) . .
C13 C11 C10 122.3(7) . .
C13 C11 C12 121.6(8) . .
N5 C12 C11 176.6(10) . .
C11 C13 S1 114.0(6) . .
C14 C13 S1 121.1(6) . .
C14 C13 C11 124.7(7) . .
C13 C14 C15 125.2(8) . .
C13 C14 C16 121.6(8) . .
C15 C14 C16 113.2(7) . .
N6 C15 C14 176.2(10) . .
N7 C16 C14 179.3(15) . .
S1 C17 H17A 108.1 . .
S1 C17 H17B 108.1 . .
H17A C17 H17B 107.3 . .
C18 C17 S1 116.8(10) . .
C18 C17 H17A 108.1 . .
C18 C17 H17B 108.1 . .
C17 C18 H18A 109.5 . .
C17 C18 H18B 109.5 . .
C17 C18 H18C 109.5 . .
H18A C18 H18B 109.5 . .
H18A C18 H18C 109.5 . .
H18B C18 H18C 109.5 . .

loop_
_geom_bond_atom_site_label_1
_geom_bond_atom_site_label_2
_geom_bond_distance
_geom_bond_site_symmetry_2
Fe1 N1 2.138(6) 2_665
Fe1 N1 2.139(6) 15
Fe1 N1 2.138(6) 13_565
Fe1 N1 2.138(6) 14_455
Fe1 N1 2.138(6) .
Fe1 N1 2.139(6) 3_565
Fe2 N2 2.141(6) .
Fe2 N2 2.141(5) 2_665
Fe2 N2 2.141(5) 3_565
Fe2 N4 2.112(7) 3_565
Fe2 N4 2.112(7) 2_665
Fe2 N4 2.112(7) .
S1 C13 1.745(7) .
S1 C17 1.809(11) .
N1 N2 1.393(7) .
N1 C1 1.307(8) .
N2 C2 1.303(8) .
N3 C1 1.361(8) .
N3 C2 1.329(8) .
N3 C3 1.461(9) .
N4 C10 1.146(9) .
N5 C12 1.133(10) .
N6 C15 1.143(10) .
N7 C16 1.151(12) .
C1 H1 0.9300 .
C2 H2 0.9300 .
C3 H3A 0.9700 .
C3 H3B 0.9700 .
C3 C4 1.493(11) .
C4 C5 1.361(12) .
C4 C9 1.372(11) .
C5 H5 0.9300 .
C5 C6 1.346(13) .
C6 H6 0.9300 .
C6 C7 1.336(15) .
C7 H7 0.9300 .
C7 C8 1.356(15) .
C8 H8 0.9300 .
C8 C9 1.393(14) .
C9 H9 0.9300 .
C10 C11 1.427(11) .
C11 C12 1.435(12) .
C11 C13 1.412(10) .
C13 C14 1.392(10) .
C14 C15 1.413(12) .
C14 C16 1.440(14) .
C17 H17A 0.9700 .
C17 H17B 0.9700 .
C17 C18 1.370(13) .
C18 H18A 0.9600 .
C18 H18B 0.9600 .
C18 H18C 0.9600 .

loop_
_geom_torsion_atom_site_label_1
_geom_torsion_atom_site_label_2
_geom_torsion_atom_site_label_3
_geom_torsion_atom_site_label_4
_geom_torsion
Fe1 N1 N2 Fe2 -2.1(7)
Fe1 N1 N2 C2 -177.2(5)
Fe1 N1 C1 N3 178.0(4)
Fe2 N2 C2 N3 -175.4(5)
S1 C13 C14 C15 169.8(7)
S1 C13 C14 C16 -11.2(12)
N1 N2 C2 N3 -0.6(8)
N2 N1 C1 N3 1.5(8)
N3 C3 C4 C5 -52.8(11)
N3 C3 C4 C9 129.4(9)
C1 N1 N2 Fe2 174.5(5)
C1 N1 N2 C2 -0.6(7)
C1 N3 C2 N2 1.5(9)
C1 N3 C3 C4 -56.8(11)
C2 N3 C1 N1 -1.8(9)
C2 N3 C3 C4 127.8(9)
C3 N3 C1 N1 -178.2(7)
C3 N3 C2 N2 177.7(7)
C3 C4 C5 C6 -178.2(10)
C3 C4 C9 C8 177.3(10)
C4 C5 C6 C7 1.4(19)
C5 C4 C9 C8 -0.6(15)
C5 C6 C7 C8 -2(2)
C6 C7 C8 C9 1(2)
C7 C8 C9 C4 1(2)
C9 C4 C5 C6 -0.3(15)
C10 C11 C13 S1 159.1(6)
C10 C11 C13 C14 -15.8(13)
C11 C13 C14 C15 -15.7(14)
C11 C13 C14 C16 163.3(8)
C12 C11 C13 S1 -12.8(10)
C12 C11 C13 C14 172.3(8)
C13 S1 C17 C18 -54.4(12)
C17 S1 C13 C11 142.8(7)
C17 S1 C13 C14 -42.1(9)
